data_7128453
loop_
_publ_author_name
'Ma, Yu-Juan'
'Fang, Xiaoyu'
'Xiao, Guowei'
'Lu, Bo'
'Yan, Dongpeng'

_publ_section_title
;
 Triple-mode tunable long-persistent luminescence in a 3D zinc-organic
 hybrid.
;
_journal_issue 54
_journal_name_full 'Chemical communications (Cambridge, England)'
_journal_page_first 6684
_journal_page_last 6687
_journal_paper_doi 10.1039/d1cc02389f
_journal_volume 57
_journal_year 2021
_chemical_absolute_configuration 1R,3S
_chemical_formula_sum 'C60 H70 N12 O14 Zn3'
_chemical_formula_weight 1379.39
_space_group_crystal_system orthorhombic
_space_group_IT_number 18
_space_group_name_Hall 'P 2 2ab'
_space_group_name_H-M_alt 'P 21 21 2'
_atom_sites_solution_hydrogens mixed
_audit_creation_method SHELXL-2016/6
_audit_update_record
;
2021-04-21 deposited with the CCDC.	2021-06-07 downloaded from the CCDC.
;
_cell_angle_alpha 90
_cell_angle_beta 90
_cell_angle_gamma 90
_cell_formula_units_Z 2
_cell_length_a 17.6445(2)
_cell_length_b 25.2002(3)
_cell_length_c 6.87410(10)
_cell_measurement_reflns_used 17674
_cell_measurement_temperature 100.00(10)
_cell_measurement_theta_max 71.9230
_cell_measurement_theta_min 4.2900
_cell_volume 3056.53(7)
_computing_cell_refinement 'CrysAlisPro 1.171.40.53 (Rigaku OD, 2019)'
_computing_data_collection 'CrysAlisPro 1.171.40.53 (Rigaku OD, 2019)'
_computing_data_reduction 'CrysAlisPro 1.171.40.53 (Rigaku OD, 2019)'
_computing_structure_refinement 'SHELXL-2016/6 (Sheldrick, 2016)'
_diffrn_ambient_temperature 100.00(10)
_diffrn_measured_fraction_theta_full 0.995
_diffrn_measured_fraction_theta_max 0.988
_diffrn_measurement_device_type 'SuperNova, Dual, Cu at home/near, AtlasS2'
_diffrn_measurement_method '\w scans'
_diffrn_radiation_type CuK\a
_diffrn_radiation_wavelength 1.54178
_diffrn_reflns_av_R_equivalents 0.0293
_diffrn_reflns_av_unetI/netI 0.0248
_diffrn_reflns_Laue_measured_fraction_full 0.995
_diffrn_reflns_Laue_measured_fraction_max 0.988
_diffrn_reflns_limit_h_max 21
_diffrn_reflns_limit_h_min -21
_diffrn_reflns_limit_k_max 21
_diffrn_reflns_limit_k_min -30
_diffrn_reflns_limit_l_max 8
_diffrn_reflns_limit_l_min -8
_diffrn_reflns_number 21484
_diffrn_reflns_point_group_measured_fraction_full 0.997
_diffrn_reflns_point_group_measured_fraction_max 0.983
_diffrn_reflns_theta_full 67.679
_diffrn_reflns_theta_max 72.063
_diffrn_reflns_theta_min 3.508
_diffrn_source 'micro-focus sealed X-ray tube'
_exptl_absorpt_coefficient_mu 2.005
_exptl_absorpt_correction_T_max 1.00000
_exptl_absorpt_correction_T_min 0.85821
_exptl_absorpt_correction_type multi-scan
_exptl_absorpt_process_details
;
CrysAlisPro 1.171.40.53 (Rigaku Oxford Diffraction, 2019)
Empirical absorption correction using spherical harmonics,
 implemented in SCALE3 ABSPACK scaling algorithm.
;
_exptl_crystal_colour 'clear light colourless'
_exptl_crystal_density_diffrn 1.499
_exptl_crystal_description block
_exptl_crystal_F_000 1432
_exptl_crystal_size_max 0.030
_exptl_crystal_size_mid 0.025
_exptl_crystal_size_min 0.010
_refine_diff_density_max 2.472
_refine_diff_density_min -0.919
_refine_diff_density_rms 0.128
_refine_ls_abs_structure_details
;
 Flack x determined using 2411 quotients [(I+)-(I-)]/[(I+)+(I-)]
 (Parsons, Flack and Wagner, Acta Cryst. B69 (2013) 249-259).
;
_refine_ls_abs_structure_Flack -0.024(11)
_refine_ls_extinction_method none
_refine_ls_goodness_of_fit_ref 1.039
_refine_ls_hydrogen_treatment constr
_refine_ls_matrix_type full
_refine_ls_number_parameters 429
_refine_ls_number_reflns 5930
_refine_ls_number_restraints 760
_refine_ls_restrained_S_all 1.025
_refine_ls_R_factor_all 0.0588
_refine_ls_R_factor_gt 0.0581
_refine_ls_shift/su_max 0.001
_refine_ls_shift/su_mean 0.000
_refine_ls_structure_factor_coef Fsqd
_refine_ls_weighting_details 'w=1/[\s^2^(Fo^2^)+(0.0948P)^2^+9.4521P] where P=(Fo^2^+2Fc^2^)/3'
_refine_ls_weighting_scheme calc
_refine_ls_wR_factor_gt 0.1560
_refine_ls_wR_factor_ref 0.1568
_reflns_Friedel_coverage 0.741
_reflns_Friedel_fraction_full 1.000
_reflns_Friedel_fraction_max 0.975
_reflns_number_gt 5834
_reflns_number_total 5930
_reflns_threshold_expression 'I > 2\s(I)'
_cod_data_source_file d1cc02389f2.cif
_cod_data_source_block 1
_cod_depositor_comments 'Adding full bibliography for 7128453.cif.'
_cod_database_code 7128453
_shelx_shelxl_version_number 2016/6
_shelx_space_group_comment
;
The symmetry employed for this shelxl refinement is uniquely defined
by the following loop, which should always be used as a source of
symmetry information in preference to the above space-group names.
They are only intended as comments.
;

loop_
_space_group_symop_operation_xyz
'x, y, z'
'-x, -y, z'
'-x+1/2, y+1/2, -z'
'x+1/2, -y+1/2, -z'

loop_
_atom_site_label
_atom_site_type_symbol
_atom_site_fract_x
_atom_site_fract_y
_atom_site_fract_z
_atom_site_U_iso_or_equiv
_atom_site_adp_type
_atom_site_occupancy
_atom_site_site_symmetry_order
_atom_site_calc_flag
_atom_site_refinement_flags_posn
_atom_site_refinement_flags_adp
_atom_site_refinement_flags_occupancy
_atom_site_disorder_assembly
_atom_site_disorder_group
Zn1 Zn 0.500000 1.000000 1.15357(16) 0.0149(3) Uani 1 2 d S T P . .
Zn2 Zn 0.54571(4) 0.66769(3) -0.13412(12) 0.0185(2) Uani 1 1 d . . . . .
C1 C 0.8247(4) 1.1662(3) 1.3727(10) 0.0264(13) Uani 1 1 d D U . . .
C2 C 0.7671(4) 1.1359(3) 1.4952(10) 0.0271(13) Uani 1 1 d D U . . .
H2 H 0.794481 1.112578 1.577985 0.032 Uiso 1 1 d DR U . . .
C3 C 0.7126(4) 1.1694(3) 1.6148(11) 0.0338(14) Uani 1 1 d D U . . .
H3A H 0.709455 1.204947 1.561346 0.041 Uiso 1 1 calc R U . . .
H3B H 0.730257 1.171899 1.748168 0.041 Uiso 1 1 calc R U . . .
C4 C 0.6352(4) 1.1427(3) 1.6081(11) 0.0275(13) Uani 1 1 d . U . . .
H4A H 0.600095 1.163408 1.530451 0.033 Uiso 1 1 calc R U . . .
H4B H 0.614565 1.138975 1.738267 0.033 Uiso 1 1 calc R U . . .
C5 C 0.6482(3) 1.0876(2) 1.5151(9) 0.0196(11) Uani 1 1 d . U . . .
C6 C 0.6676(4) 1.0469(3) 1.6696(11) 0.0315(15) Uani 1 1 d . U . . .
H6A H 0.627442 1.045379 1.763776 0.047 Uiso 1 1 calc R U . . .
H6B H 0.713942 1.056807 1.732836 0.047 Uiso 1 1 calc R U . . .
H6C H 0.673534 1.012685 1.610001 0.047 Uiso 1 1 calc R U . . .
C7 C 0.7163(3) 1.0982(3) 1.3702(9) 0.0210(11) Uani 1 1 d D U . . .
C8 C 0.7584(4) 1.0487(3) 1.3050(13) 0.0346(17) Uani 1 1 d . U . . .
H8A H 0.798617 1.058502 1.218123 0.052 Uiso 1 1 calc R U . . .
H8B H 0.723942 1.025293 1.239285 0.052 Uiso 1 1 calc R U . . .
H8C H 0.779251 1.030991 1.416535 0.052 Uiso 1 1 calc R U . . .
C9 C 0.6869(4) 1.1277(3) 1.1895(10) 0.0283(14) Uani 1 1 d . U . . .
H9A H 0.654319 1.104626 1.116292 0.042 Uiso 1 1 calc R U . . .
H9B H 0.729034 1.138246 1.109996 0.042 Uiso 1 1 calc R U . . .
H9C H 0.659104 1.158542 1.229388 0.042 Uiso 1 1 calc R U . . .
C10 C 0.5773(3) 1.0673(2) 1.4131(9) 0.0163(11) Uani 1 1 d . U . . .
C11 C 0.6306(4) 0.9307(2) 1.1208(10) 0.0211(12) Uani 1 1 d . U . . .
H11 H 0.641315 0.940668 1.248122 0.025 Uiso 1 1 calc R U . . .
C12 C 0.6737(4) 0.8986(2) 1.0095(9) 0.0197(11) Uani 1 1 d . U . . .
H12 H 0.719068 0.882645 1.045802 0.024 Uiso 1 1 calc R U . . .
C13 C 0.5742(3) 0.9234(2) 0.8413(9) 0.0166(10) Uani 1 1 d . U . . .
H13 H 0.539454 0.927160 0.740351 0.020 Uiso 1 1 calc R U . . .
C14 C 0.6155(3) 0.8412(2) 0.5410(9) 0.0159(10) Uani 1 1 d . U . . .
H14 H 0.563433 0.843904 0.560008 0.019 Uiso 1 1 calc R U . . .
C15 C 0.6658(3) 0.8644(2) 0.6707(9) 0.0169(11) Uani 1 1 d . U . . .
C16 C 0.7443(3) 0.8584(2) 0.6500(10) 0.0193(11) Uani 1 1 d . U . . .
H16 H 0.777820 0.873654 0.738186 0.023 Uiso 1 1 calc R U . . .
C17 C 0.7700(3) 0.8291(3) 0.4944(9) 0.0193(11) Uani 1 1 d . U . . .
C18 C 0.7221(3) 0.8074(2) 0.3581(9) 0.0160(10) Uani 1 1 d . U . . .
H18 H 0.740876 0.788719 0.251869 0.019 Uiso 1 1 calc R U . . .
C19 C 0.6441(3) 0.8143(2) 0.3848(9) 0.0148(10) Uani 1 1 d . U . . .
C20 C 0.5295(3) 0.8135(2) 0.1669(9) 0.0184(11) Uani 1 1 d . U . . .
H20 H 0.506806 0.845350 0.202150 0.022 Uiso 1 1 calc R U . . .
C21 C 0.6073(3) 0.7446(2) 0.1504(10) 0.0179(11) Uani 1 1 d . U . . .
H21 H 0.647825 0.722008 0.174960 0.021 Uiso 1 1 calc R U . . .
C22 C 0.5053(3) 0.7784(2) 0.0281(9) 0.0198(11) Uani 1 1 d . U . . .
H22 H 0.462466 0.782727 -0.049170 0.024 Uiso 1 1 calc R U . . .
C23 C 0.8874(3) 0.8266(3) 0.3005(9) 0.0222(12) Uani 1 1 d . U . . .
H23 H 0.864842 0.835421 0.182571 0.027 Uiso 1 1 calc R U . . .
C24 C 0.9022(4) 0.8093(4) 0.6073(12) 0.0453(17) Uani 1 1 d . U . . .
H24 H 0.893125 0.804526 0.739434 0.054 Uiso 1 1 calc R U . . .
C25 C 0.9693(5) 0.8056(4) 0.5163(15) 0.049(2) Uani 1 1 d . U . . .
H25 H 1.014764 0.796284 0.575610 0.059 Uiso 1 1 calc R U . . .
C26 C 0.4734(9) 0.5957(6) 0.132(2) 0.0322(18) Uani 0.498(6) 1 d . U P A 1
C26A C 0.5502(10) 0.5988(7) 0.130(3) 0.0322(18) Uani 0.502(6) 1 d . U P A 2
C27 C 0.5427(6) 0.5014(5) -0.0701(16) 0.059(2) Uani 1 1 d . U . . .
H27A H 0.559401 0.533557 -0.134805 0.071 Uiso 1 1 calc R U . . .
H27B H 0.563576 0.471216 -0.139407 0.071 Uiso 1 1 calc R U . . .
C28 C 0.6579(7) 0.4949(6) 0.136(2) 0.083(3) Uani 1 1 d . U . . .
H28A H 0.680091 0.525417 0.074544 0.124 Uiso 1 1 calc R U . . .
H28B H 0.671061 0.463595 0.064202 0.124 Uiso 1 1 calc R U . . .
H28C H 0.676804 0.491962 0.266629 0.124 Uiso 1 1 calc R U . . .
C29 C 0.4691(9) 0.5417(6) 0.302(2) 0.0354(18) Uani 0.498(6) 1 d . U P A 1
C29A C 0.5435(10) 0.5490(6) 0.258(2) 0.0354(18) Uani 0.502(6) 1 d . U P A 2
H29A H 0.577574 0.551677 0.366422 0.053 Uiso 0.5 1 d R U P . .
C30 C 0.5704(8) 0.5012(6) 0.141(2) 0.035(2) Uani 0.5 1 d . U P . .
C31 C 0.4358(10) 0.5561(7) 0.445(3) 0.042(3) Uani 0.5 1 d . U P . .
H31A H 0.388722 0.572255 0.407287 0.063 Uiso 0.5 1 calc R U P A 1
H31B H 0.466195 0.581422 0.513754 0.063 Uiso 0.5 1 calc R U P A 1
H31C H 0.425886 0.526098 0.526773 0.063 Uiso 0.5 1 calc R U P A 1
N1 N 0.5539(3) 0.73568(19) 0.0205(8) 0.0181(10) Uani 1 1 d . . . . .
N2 N 0.5952(3) 0.79148(19) 0.2439(8) 0.0151(10) Uani 1 1 d . . . . .
N3 N 0.5681(3) 0.9463(2) 1.0149(8) 0.0186(10) Uani 1 1 d . . . . .
N4 N 0.6384(3) 0.89396(19) 0.8328(8) 0.0173(10) Uani 1 1 d . . . . .
N5 N 0.8503(3) 0.8215(2) 0.4694(8) 0.0225(11) Uani 1 1 d . U . . .
N6 N 0.9608(3) 0.8174(2) 0.3244(8) 0.0274(12) Uani 1 1 d . . . . .
O1 O 0.5867(3) 1.02887(18) 1.2921(8) 0.0265(10) Uani 1 1 d . . . . .
O2 O 0.5142(2) 1.08636(18) 1.4489(7) 0.0223(9) Uani 1 1 d . . . . .
O3 O 0.8801(3) 1.1391(2) 1.3139(9) 0.0392(13) Uani 1 1 d . . . . .
O4 O 0.8151(4) 1.2132(2) 1.3311(11) 0.0492(17) Uani 1 1 d . . . . .
O5 O 0.5398(7) 0.6099(4) 0.0688(17) 0.0276(16) Uani 0.498(6) 1 d . U P A 1
O5A O 0.4929(6) 0.6140(4) 0.0228(14) 0.0276(16) Uani 0.502(6) 1 d . . P A 2
O6 O 0.4138(6) 0.6194(4) 0.0950(15) 0.0303(15) Uani 0.498(6) 1 d . U P A 1
O6A O 0.6104(6) 0.6236(4) 0.1142(15) 0.0303(15) Uani 0.502(6) 1 d . . P A 2
O7 O 0.7807(4) 0.7598(2) 0.9415(10) 0.0484(16) Uani 1 1 d . . . . .
H7D H 0.825787 0.767934 0.993069 0.058 Uiso 1 1 d R U . . .
H7E H 0.744390 0.754873 0.847897 0.058 Uiso 1 1 d R U . . .

loop_
_atom_site_aniso_label
_atom_site_aniso_U_11
_atom_site_aniso_U_22
_atom_site_aniso_U_33
_atom_site_aniso_U_23
_atom_site_aniso_U_13
_atom_site_aniso_U_12
Zn1 0.0147(5) 0.0125(5) 0.0175(5) 0.000 0.000 -0.0020(4)
Zn2 0.0105(3) 0.0200(4) 0.0249(4) -0.0058(3) -0.0038(3) 0.0016(3)
C1 0.023(3) 0.032(3) 0.024(3) -0.007(3) 0.004(2) -0.015(2)
C2 0.022(3) 0.034(3) 0.025(3) -0.005(3) 0.003(3) -0.014(2)
C3 0.036(3) 0.035(3) 0.030(3) -0.015(3) 0.013(3) -0.020(3)
C4 0.027(3) 0.028(3) 0.027(3) -0.010(2) 0.010(2) -0.011(2)
C5 0.017(3) 0.023(3) 0.019(3) -0.003(2) 0.005(2) -0.007(2)
C6 0.028(3) 0.036(4) 0.030(3) 0.008(3) -0.004(3) -0.010(3)
C7 0.016(2) 0.026(3) 0.021(3) -0.003(2) 0.005(2) -0.008(2)
C8 0.019(3) 0.035(4) 0.050(4) -0.010(3) 0.011(3) -0.006(3)
C9 0.030(3) 0.035(3) 0.020(3) 0.002(3) 0.004(3) -0.013(3)
C10 0.0165(15) 0.0159(15) 0.0163(15) 0.0001(12) 0.0014(12) -0.0021(12)
C11 0.027(3) 0.019(3) 0.018(3) -0.001(2) -0.003(2) 0.002(2)
C12 0.022(3) 0.021(3) 0.016(3) 0.002(2) -0.004(2) -0.002(2)
C13 0.016(2) 0.018(2) 0.016(2) 0.000(2) -0.001(2) 0.000(2)
C14 0.011(2) 0.019(2) 0.018(2) 0.001(2) -0.0010(19) 0.0029(19)
C15 0.017(2) 0.018(2) 0.015(2) -0.002(2) 0.000(2) -0.0010(19)
C16 0.014(2) 0.026(2) 0.018(2) 0.003(2) 0.000(2) -0.003(2)
C17 0.011(2) 0.025(3) 0.021(2) 0.004(2) 0.000(2) 0.000(2)
C18 0.0147(14) 0.0163(14) 0.0168(14) 0.0007(12) 0.0010(12) 0.0001(11)
C19 0.013(2) 0.015(2) 0.016(2) 0.002(2) -0.003(2) -0.0009(18)
C20 0.013(2) 0.017(2) 0.025(3) -0.002(2) -0.003(2) 0.0026(19)
C21 0.013(2) 0.016(2) 0.025(3) -0.005(2) 0.001(2) 0.0016(19)
C22 0.013(2) 0.020(3) 0.027(3) -0.003(2) -0.007(2) 0.004(2)
C23 0.013(2) 0.033(3) 0.021(3) -0.001(2) 0.000(2) 0.003(2)
C24 0.023(3) 0.081(4) 0.032(3) 0.017(3) 0.001(3) 0.002(3)
C25 0.046(2) 0.053(2) 0.048(2) 0.0031(13) -0.0003(13) 0.0004(13)
C26 0.033(2) 0.032(2) 0.032(2) -0.0013(13) -0.0003(13) 0.0002(13)
C26A 0.033(2) 0.032(2) 0.032(2) -0.0013(13) -0.0003(13) 0.0002(13)
C27 0.060(2) 0.058(2) 0.059(2) 0.0000(13) 0.0007(13) 0.0005(13)
C28 0.083(4) 0.083(4) 0.083(4) -0.001(3) 0.000(3) 0.000(3)
C29 0.035(2) 0.035(2) 0.036(2) -0.0016(10) -0.0003(10) 0.0001(10)
C29A 0.035(2) 0.035(2) 0.036(2) -0.0016(10) -0.0003(10) 0.0001(10)
C30 0.035(3) 0.035(3) 0.034(3) 0.0001(14) -0.0001(13) -0.0002(13)
C31 0.043(4) 0.040(4) 0.042(4) 0.003(3) -0.002(3) -0.002(3)
N1 0.014(2) 0.016(2) 0.024(3) -0.003(2) -0.002(2) -0.0017(19)
N2 0.007(2) 0.016(2) 0.022(2) -0.0012(19) -0.0007(19) 0.0004(18)
N3 0.022(3) 0.018(2) 0.016(2) -0.001(2) -0.002(2) 0.0034(19)
N4 0.018(2) 0.017(2) 0.017(2) -0.001(2) 0.000(2) 0.0004(18)
N5 0.013(2) 0.035(3) 0.020(2) 0.006(2) 0.002(2) 0.003(2)
N6 0.011(2) 0.047(3) 0.024(3) 0.001(2) -0.002(2) 0.000(2)
O1 0.015(2) 0.023(2) 0.041(3) -0.015(2) 0.0028(19) -0.0036(17)
O2 0.016(2) 0.024(2) 0.027(2) -0.0047(18) 0.0060(18) 0.0036(17)
O3 0.018(2) 0.041(3) 0.059(4) 0.008(3) 0.014(2) -0.004(2)
O4 0.055(4) 0.025(3) 0.068(4) -0.002(3) 0.029(4) -0.013(2)
O5 0.028(2) 0.0274(19) 0.0276(19) -0.0011(13) -0.0004(13) -0.0007(13)
O5A 0.028(2) 0.0274(19) 0.0276(19) -0.0011(13) -0.0004(13) -0.0007(13)
O6 0.033(2) 0.027(2) 0.031(2) -0.0006(19) -0.002(2) 0.002(2)
O6A 0.033(2) 0.027(2) 0.031(2) -0.0006(19) -0.002(2) 0.002(2)
O7 0.064(4) 0.042(3) 0.039(3) -0.001(3) 0.015(3) 0.004(3)

loop_
_atom_type_symbol
_atom_type_description
_atom_type_scat_dispersion_real
_atom_type_scat_dispersion_imag
_atom_type_scat_source
C C 0.0181 0.0091 'International Tables Vol C Tables 4.2.6.8 and 6.1.1.4'
H H 0.0000 0.0000 'International Tables Vol C Tables 4.2.6.8 and 6.1.1.4'
N N 0.0311 0.0180 'International Tables Vol C Tables 4.2.6.8 and 6.1.1.4'
O O 0.0492 0.0322 'International Tables Vol C Tables 4.2.6.8 and 6.1.1.4'
Zn Zn -1.5491 0.6778 'International Tables Vol C Tables 4.2.6.8 and 6.1.1.4'

loop_
_geom_angle_atom_site_label_1
_geom_angle_atom_site_label_2
_geom_angle_atom_site_label_3
_geom_angle
_geom_angle_site_symmetry_1
_geom_angle_site_symmetry_3
_geom_angle_publ_flag
O1 Zn1 O1 121.3(3) . 2_675 ?
O1 Zn1 N3 90.8(2) . . ?
O1 Zn1 N3 116.3(2) 2_675 . ?
O1 Zn1 N3 116.3(2) . 2_675 ?
O1 Zn1 N3 90.8(2) 2_675 2_675 ?
N3 Zn1 N3 124.5(3) . 2_675 ?
O3 Zn2 O5A 114.5(3) 3_646 . ?
O3 Zn2 O5 101.9(4) 3_646 . ?
O3 Zn2 N1 127.0(2) 3_646 . ?
O5A Zn2 N1 109.2(3) . . ?
O5 Zn2 N1 104.6(3) . . ?
O3 Zn2 N6 99.0(3) 3_646 4_465 ?
O5 Zn2 N6 122.8(4) . 4_465 ?
N1 Zn2 N6 103.6(2) . 4_465 ?
O3 Zn2 O6A 87.6(3) 3_646 . ?
O5A Zn2 O6A 60.2(4) . . ?
N1 Zn2 O6A 89.1(3) . . ?
N6 Zn2 O6A 157.4(3) 4_465 . ?
O4 C1 O3 123.8(6) . . ?
O4 C1 C2 121.2(6) . . ?
O3 C1 C2 115.0(6) . . ?
H2 C2 C3 109.9 . . ?
H2 C2 C1 107.6 . . ?
C3 C2 C1 116.3(6) . . ?
H2 C2 C7 104.1 . . ?
C3 C2 C7 105.8(5) . . ?
C1 C2 C7 112.5(5) . . ?
C2 C3 C4 107.8(5) . . ?
C3 C4 C5 106.0(5) . . ?
C6 C5 C10 106.3(5) . . ?
C6 C5 C4 110.6(6) . . ?
C10 C5 C4 111.7(5) . . ?
C6 C5 C7 112.6(5) . . ?
C10 C5 C7 113.0(5) . . ?
C4 C5 C7 102.8(5) . . ?
C8 C7 C9 108.9(6) . . ?
C8 C7 C2 112.4(6) . . ?
C9 C7 C2 110.1(5) . . ?
C8 C7 C5 114.7(5) . . ?
C9 C7 C5 109.5(5) . . ?
C2 C7 C5 101.1(5) . . ?
O2 C10 O1 122.5(5) . . ?
O2 C10 C5 121.2(5) . . ?
O1 C10 C5 116.3(5) . . ?
C12 C11 N3 108.8(6) . . ?
C11 C12 N4 107.3(6) . . ?
N3 C13 N4 110.1(5) . . ?
C19 C14 C15 118.5(5) . . ?
C14 C15 C16 121.5(6) . . ?
C14 C15 N4 120.3(5) . . ?
C16 C15 N4 118.2(5) . . ?
C17 C16 C15 117.6(6) . . ?
C16 C17 C18 122.7(5) . . ?
C16 C17 N5 119.3(5) . . ?
C18 C17 N5 118.0(6) . . ?
C17 C18 C19 117.7(6) . . ?
C14 C19 C18 121.9(5) . . ?
C14 C19 N2 120.8(5) . . ?
C18 C19 N2 117.3(5) . . ?
C22 C20 N2 105.6(5) . . ?
N1 C21 N2 110.9(5) . . ?
C20 C22 N1 109.7(5) . . ?
N6 C23 N5 110.7(6) . . ?
C25 C24 N5 106.6(7) . . ?
C24 C25 N6 109.9(8) . . ?
O6 C26 O5 124.3(14) . . ?
O6 C26 C29 117.8(13) . . ?
O5 C26 C29 117.7(12) . . ?
O6A C26A O5A 117.8(16) . . ?
O6A C26A C29A 121.8(16) . . ?
O5A C26A C29A 120.2(14) . . ?
C27 C27 C30 108.5(7) 2_665 . ?
C31 C29 C30 121.7(15) . 2_665 ?
C31 C29 C26 108.8(14) . . ?
C30 C29 C26 94.4(11) 2_665 . ?
C30 C29A C26A 108.5(13) . . ?
C27 C30 C29A 113.5(13) . . ?
C27 C30 C28 107.3(12) . . ?
C29A C30 C28 113.5(13) . . ?
C27 C30 C29 119.3(12) . 2_665 ?
C28 C30 C29 111.0(12) . 2_665 ?
C21 N1 C22 106.6(5) . . ?
C21 N1 Zn2 123.6(4) . . ?
C22 N1 Zn2 129.6(4) . . ?
C21 N2 C20 107.3(5) . . ?
C21 N2 C19 125.3(5) . . ?
C20 N2 C19 127.3(5) . . ?
C13 N3 C11 106.6(5) . . ?
C13 N3 Zn1 138.8(4) . . ?
C11 N3 Zn1 114.4(4) . . ?
C13 N4 C12 107.2(5) . . ?
C13 N4 C15 127.1(5) . . ?
C12 N4 C15 125.7(5) . . ?
C23 N5 C24 107.3(5) . . ?
C23 N5 C17 124.9(5) . . ?
C24 N5 C17 127.8(6) . . ?
C23 N6 C25 105.4(6) . . ?
C23 N6 Zn2 127.6(5) . 4_565 ?
C25 N6 Zn2 125.9(5) . 4_565 ?
C10 O1 Zn1 119.8(4) . . ?
C1 O3 Zn2 121.8(5) . 3_656 ?
C26 O5 Zn2 118.5(10) . . ?
C26A O5A Zn2 98.3(10) . . ?
C26A O6A Zn2 83.3(10) . . ?

loop_
_geom_bond_atom_site_label_1
_geom_bond_atom_site_label_2
_geom_bond_distance
_geom_bond_site_symmetry_2
_geom_bond_publ_flag
Zn1 O1 1.943(5) . ?
Zn1 O1 1.943(5) 2_675 ?
Zn1 N3 2.046(5) . ?
Zn1 N3 2.046(5) 2_675 ?
Zn2 O3 1.940(5) 3_646 ?
Zn2 O5A 1.965(10) . ?
Zn2 O5 2.020(12) . ?
Zn2 N1 2.021(5) . ?
Zn2 N6 2.024(6) 4_465 ?
Zn2 O6A 2.334(10) . ?
C1 O4 1.231(9) . ?
C1 O3 1.258(9) . ?
C1 C2 1.524(7) . ?
C2 H2 0.9497 . ?
C2 C3 1.521(8) . ?
C2 C7 1.564(7) . ?
C3 C4 1.525(9) . ?
C4 C5 1.546(9) . ?
C5 C6 1.515(9) . ?
C5 C10 1.523(8) . ?
C5 C7 1.584(8) . ?
C7 C8 1.519(9) . ?
C7 C9 1.537(9) . ?
C10 O2 1.236(7) . ?
C10 O1 1.288(7) . ?
C11 C12 1.348(9) . ?
C11 N3 1.379(8) . ?
C12 N4 1.370(8) . ?
C13 N3 1.329(8) . ?
C13 N4 1.356(8) . ?
C14 C19 1.367(8) . ?
C14 C15 1.387(8) . ?
C15 C16 1.400(8) . ?
C15 N4 1.424(8) . ?
C16 C17 1.376(9) . ?
C17 C18 1.376(8) . ?
C17 N5 1.440(7) . ?
C18 C19 1.398(8) . ?
C19 N2 1.419(7) . ?
C20 C22 1.369(8) . ?
C20 N2 1.389(7) . ?
C21 N1 1.318(8) . ?
C21 N2 1.361(8) . ?
C22 N1 1.377(8) . ?
C23 N6 1.327(8) . ?
C23 N5 1.340(8) . ?
C24 C25 1.343(12) . ?
C24 N5 1.354(9) . ?
C25 N6 1.360(11) . ?
C26 O6 1.237(18) . ?
C26 O5 1.300(19) . ?
C26 C29 1.79(2) . ?
C26A O6A 1.24(2) . ?
C26A O5A 1.31(2) . ?
C26A C29A 1.54(2) . ?
C27 C27 1.51(2) 2_665 ?
C27 C30 1.529(19) . ?
C28 C30 1.554(19) . ?
C29 C31 1.20(2) . ?
C29 C30 1.69(2) 2_665 ?
C29A C30 1.53(2) . ?

loop_
_geom_hbond_atom_site_label_D
_geom_hbond_atom_site_label_H
_geom_hbond_atom_site_label_A
_geom_hbond_distance_DH
_geom_hbond_distance_HA
_geom_hbond_distance_DA
_geom_hbond_angle_DHA
_geom_hbond_site_symmetry_A
O7 H7E O4 0.92 1.93 2.783(11) 154.5 3_647
C24 H24 O7 0.93 2.67 3.380(10) 133.7 .
C24 H24 O6 0.93 2.26 2.730(14) 110.7 4_566
C23 H23 O6 0.93 2.38 3.075(12) 131.0 4_565
C21 H21 O6A 0.93 2.60 3.060(11) 111.1 .
C20 H20 O2 0.93 2.44 3.275(8) 148.7 2_674
C18 H18 O7 0.93 2.36 3.273(9) 166.4 1_554
C14 H14 O2 0.93 2.36 2.995(7) 125.7 2_674
C13 H13 O2 0.93 2.24 3.125(8) 158.3 2_674
O7 H7E O4 0.92 1.93 2.783(11) 154.5 3_647
C24 H24 O7 0.93 2.67 3.380(10) 133.7 .
C24 H24 O6 0.93 2.26 2.730(14) 110.7 4_566
C23 H23 O6 0.93 2.38 3.075(12) 131.0 4_565
C21 H21 O6A 0.93 2.60 3.060(11) 111.1 .
C20 H20 O2 0.93 2.44 3.275(8) 148.7 2_674
C18 H18 O7 0.93 2.36 3.273(9) 166.4 1_554
C14 H14 O2 0.93 2.36 2.995(7) 125.7 2_674
C13 H13 O2 0.93 2.24 3.125(8) 158.3 2_674
O7 H7E O4 0.92 1.93 2.783(11) 154.5 3_647
C24 H24 O7 0.93 2.67 3.380(10) 133.7 .
C24 H24 O6 0.93 2.26 2.730(14) 110.7 4_566
C23 H23 O6 0.93 2.38 3.075(12) 131.0 4_565
C21 H21 O6A 0.93 2.60 3.060(11) 111.1 .
C20 H20 O2 0.93 2.44 3.275(8) 148.7 2_674
C18 H18 O7 0.93 2.36 3.273(9) 166.4 1_554
C14 H14 O2 0.93 2.36 2.995(7) 125.7 2_674
C13 H13 O2 0.93 2.24 3.125(8) 158.3 2_674
O7 H7E O4 0.92 1.93 2.783(11) 154.5 3_647
C24 H24 O6 0.93 2.26 2.730(14) 110.7 4_566
C23 H23 O6 0.93 2.38 3.075(12) 131.0 4_565
C21 H21 O6A 0.93 2.60 3.060(11) 111.1 .
C20 H20 O2 0.93 2.44 3.275(8) 148.7 2_674
C18 H18 O7 0.93 2.36 3.273(9) 166.4 1_554
C14 H14 O2 0.93 2.36 2.995(7) 125.7 2_674
C13 H13 O2 0.93 2.24 3.125(8) 158.3 2_674
O7 H7E O4 0.92 1.93 2.783(11) 154.5 3_647
C24 H24 O6 0.93 2.26 2.730(14) 110.7 4_566
C23 H23 O6 0.93 2.38 3.075(12) 131.0 4_565
C21 H21 O6A 0.93 2.60 3.060(11) 111.1 .
C20 H20 O2 0.93 2.44 3.275(8) 148.7 2_674
C18 H18 O7 0.93 2.36 3.273(9) 166.4 1_554
C14 H14 O2 0.93 2.36 2.995(7) 125.7 2_674
C13 H13 O2 0.93 2.24 3.125(8) 158.3 2_674
O7 H7E O4 0.92 1.93 2.783(11) 154.5 3_647
C24 H24 O6 0.93 2.26 2.730(14) 110.7 4_566
C23 H23 O6 0.93 2.38 3.075(12) 131.0 4_565
C21 H21 O6A 0.93 2.60 3.060(11) 111.1 .
C20 H20 O2 0.93 2.44 3.275(8) 148.7 2_674
C18 H18 O7 0.93 2.36 3.273(9) 166.4 1_554
C14 H14 O2 0.93 2.36 2.995(7) 125.7 2_674
C13 H13 O2 0.93 2.24 3.125(8) 158.3 2_674
O7 H7E O4 0.92 1.93 2.783(11) 154.5 3_647
C24 H24 O6 0.93 2.26 2.730(14) 110.7 4_566
C23 H23 O6 0.93 2.38 3.075(12) 131.0 4_565
C21 H21 O6A 0.93 2.60 3.060(11) 111.1 .
C20 H20 O2 0.93 2.44 3.275(8) 148.7 2_674
C18 H18 O7 0.93 2.36 3.273(9) 166.4 1_554
C14 H14 O2 0.93 2.36 2.995(7) 125.7 2_674
C13 H13 O2 0.93 2.24 3.125(8) 158.3 2_674
C13 H13 O2 0.93 2.24 3.125(8) 158.3 2_674
C14 H14 O2 0.93 2.36 2.995(7) 125.7 2_674
C18 H18 O7 0.93 2.36 3.273(9) 166.4 1_554
C20 H20 O2 0.93 2.44 3.275(8) 148.7 2_674
C21 H21 O6A 0.93 2.60 3.060(11) 111.1 .
C23 H23 O6 0.93 2.38 3.075(12) 131.0 4_565
C24 H24 O6 0.93 2.26 2.730(14) 110.7 4_566
O7 H7E O4 0.92 1.93 2.783(11) 154.5 3_647
C13 H13 O2 0.93 2.24 3.125(8) 158.3 2_674
C14 H14 O2 0.93 2.36 2.995(7) 125.7 2_674
C18 H18 O7 0.93 2.36 3.273(9) 166.4 1_554
C20 H20 O2 0.93 2.44 3.275(8) 148.7 2_674
C21 H21 O6A 0.93 2.60 3.060(11) 111.1 .
C23 H23 O6 0.93 2.38 3.075(12) 131.0 4_565
C24 H24 O6 0.93 2.26 2.730(14) 110.7 4_566
O7 H7E O4 0.92 1.93 2.783(11) 154.5 3_647
C13 H13 O2 0.93 2.24 3.125(8) 158.3 2_674
C14 H14 O2 0.93 2.36 2.995(7) 125.7 2_674
C18 H18 O7 0.93 2.36 3.273(9) 166.4 1_554
C20 H20 O2 0.93 2.44 3.275(8) 148.7 2_674
C21 H21 O6A 0.93 2.60 3.060(11) 111.1 .
C23 H23 O6 0.93 2.38 3.075(12) 131.0 4_565
C24 H24 O6 0.93 2.26 2.730(14) 110.7 4_566
O7 H7E O4 0.92 1.93 2.783(11) 154.5 3_647
C13 H13 O2 0.93 2.24 3.125(8) 158.3 2_674
C14 H14 O2 0.93 2.36 2.995(7) 125.7 2_674
C18 H18 O7 0.93 2.36 3.273(9) 166.4 1_554
C20 H20 O2 0.93 2.44 3.275(8) 148.7 2_674
C21 H21 O6A 0.93 2.60 3.060(11) 111.1 .
C23 H23 O6 0.93 2.38 3.075(12) 131.0 4_565
C24 H24 O6 0.93 2.26 2.730(14) 110.7 4_566
C13 H13 O2 0.93 2.24 3.125(8) 158.3 2_674
C14 H14 O2 0.93 2.36 2.995(7) 125.7 2_674
C18 H18 O7 0.93 2.36 3.273(9) 166.4 1_554
C20 H20 O2 0.93 2.44 3.275(8) 148.7 2_674
C21 H21 O6A 0.93 2.60 3.060(11) 111.1 .
C23 H23 O6 0.93 2.38 3.075(12) 131.0 4_565
C24 H24 O6 0.93 2.26 2.730(14) 110.7 4_566
C24 H24 O7 0.93 2.67 3.380(10) 133.7 .
O7 H7E O4 0.92 1.93 2.783(11) 154.5 3_647
